data_7008771
loop_
_publ_author_name
'Delawar, Mahmood'
'Gehrhus, Barbara'
'Hitchcock, Peter B.'

_publ_section_title
;
 Reactions of a stable silylene with halocarbons
;
_journal_issue 17
_journal_name_full 'Dalton transactions (Cambridge, England : 2003)'
_journal_page_first 2945
_journal_page_last 2953
_journal_paper_doi 10.1039/b507462b
_journal_year 2005
_chemical_compound_source 'synthesis as described'
_chemical_formula_moiety 'C33 H54 Cl2 N4 Si2'
_chemical_formula_sum 'C33 H54 Cl2 N4 Si2'
_chemical_formula_weight 633.88
_chemical_name_common
;
[{C6H4(NCH2tBu)2}Si(Cl)Si(CH2Cl){(NCH2tBu)2C6H4}
;
_space_group_IT_number 2
_symmetry_cell_setting triclinic
_symmetry_Int_Tables_number 2
_symmetry_space_group_name_Hall '-P 1'
_symmetry_space_group_name_H-M 'P -1'
_atom_sites_solution_hydrogens geom
_atom_sites_solution_primary direct
_atom_sites_solution_secondary difmap
_audit_conform_dict_location ftp://ftp.iucr.org/pub/cif_core.dic
_audit_conform_dict_name cif_core.dic
_audit_conform_dict_version 2.2
_audit_creation_date 2003-03-31T11:20:22-00:00
_audit_creation_method 'WinGX routine CIF_UPDATE'
_cell_angle_alpha 99.309(3)
_cell_angle_beta 70.322(3)
_cell_angle_gamma 82.774(3)
_cell_formula_units_Z 2
_cell_length_a 10.2646(5)
_cell_length_b 18.5123(10)
_cell_length_c 10.6180(5)
_cell_measurement_reflns_used 24551
_cell_measurement_temperature 173(2)
_cell_measurement_theta_max 22.986
_cell_measurement_theta_min 3.705
_cell_measurement_wavelength 0.71073
_cell_volume 1839.18(17)
_computing_cell_refinement 'HKL Scalepack (Otwinowski & Minor 1997)'
_computing_data_collection 'Collect (Nonius BV, 1997-2000)'
_computing_data_reduction 'HKL Denzo and Scalepack (Otwinowski & Minor 1997)'
_computing_molecular_graphics 'Ortep-3 for Windows (Farrugia, 1997)'
_computing_publication_material 'WinGX publication routines (Farrugia, 1999)'
_computing_structure_refinement 'SHELXL-97 (Sheldrick, 1997)'
_computing_structure_solution 'SHELXS-97 (Sheldrick, 1997)'
_diffrn_ambient_temperature 173(2)
_diffrn_measured_fraction_theta_full 0.924
_diffrn_measured_fraction_theta_max 0.924
_diffrn_measurement_device '95mm CCD camera on \k-goniostat'
_diffrn_measurement_device_type KappaCCD
_diffrn_measurement_method CCD
_diffrn_radiation_monochromator graphite
_diffrn_radiation_probe x-ray
_diffrn_radiation_type MoK\a
_diffrn_radiation_wavelength 0.71073
_diffrn_reflns_av_R_equivalents 0.041
_diffrn_reflns_av_unetI/netI 0.059
_diffrn_reflns_limit_h_max 11
_diffrn_reflns_limit_h_min -11
_diffrn_reflns_limit_k_max 20
_diffrn_reflns_limit_k_min -17
_diffrn_reflns_limit_l_max 11
_diffrn_reflns_limit_l_min -11
_diffrn_reflns_number 9307
_diffrn_reflns_theta_full 23.04
_diffrn_reflns_theta_max 23.04
_diffrn_reflns_theta_min 3.94
_exptl_absorpt_coefficient_mu 0.268
_exptl_absorpt_correction_type none
_exptl_crystal_colour colourless
_exptl_crystal_density_diffrn 1.145
_exptl_crystal_density_method 'not measured'
_exptl_crystal_description prism
_exptl_crystal_F_000 684
_exptl_crystal_size_max 0.2
_exptl_crystal_size_mid 0.2
_exptl_crystal_size_min 0.15
_refine_diff_density_max 0.332
_refine_diff_density_min -0.275
_refine_diff_density_rms 0.062
_refine_ls_extinction_method none
_refine_ls_goodness_of_fit_ref 1.239
_refine_ls_hydrogen_treatment constr
_refine_ls_matrix_type full
_refine_ls_number_parameters 379
_refine_ls_number_reflns 4765
_refine_ls_number_restraints 0
_refine_ls_restrained_S_all 1.239
_refine_ls_R_factor_all 0.0958
_refine_ls_R_factor_gt 0.0841
_refine_ls_shift/su_max 0
_refine_ls_shift/su_mean 0
_refine_ls_structure_factor_coef Fsqd
_refine_ls_weighting_details 'calc w=1/[\s^2^(Fo^2^)+(0.0000P)^2^+6.2443P] where P=(Fo^2^+2Fc^2^)/3'
_refine_ls_weighting_scheme calc
_refine_ls_wR_factor_gt 0.1954
_refine_ls_wR_factor_ref 0.2009
_reflns_number_gt 4133
_reflns_number_total 4765
_reflns_threshold_expression >2sigma(I)
_cod_data_source_file b507462b.txt
_cod_data_source_block (3a)-mar2403
_cod_original_cell_volume 1839.18(16)
_cod_original_sg_symbol_H-M P-1
_cod_database_code 7008771

loop_
_symmetry_equiv_pos_as_xyz
'x, y, z'
'-x, -y, -z'

loop_
_atom_site_label
_atom_site_type_symbol
_atom_site_fract_x
_atom_site_fract_y
_atom_site_fract_z
_atom_site_U_iso_or_equiv
_atom_site_adp_type
_atom_site_occupancy
_atom_site_symmetry_multiplicity
_atom_site_calc_flag
_atom_site_refinement_flags
_atom_site_disorder_assembly
_atom_site_disorder_group
Cl1 Cl 0.3972(3) 0.10933(13) -0.2014(3) 0.0502(6) Uani 0.5 1 d P A .
Cl2 Cl 0.0517(3) 0.16942(16) 0.1890(3) 0.0568(7) Uani 0.5 1 d P B .
Cl3 Cl 0.4756(4) 0.07499(18) -0.3702(3) 0.0538(8) Uani 0.5 1 d P . .
Cl4 Cl -0.0389(4) 0.1893(2) 0.3527(3) 0.0562(9) Uani 0.5 1 d P . .
Si1 Si 0.17191(17) 0.23756(8) 0.10389(15) 0.0353(4) Uani 1 1 d . . .
Si2 Si 0.24745(17) 0.19996(9) -0.13699(15) 0.0355(4) Uani 1 1 d . A .
N1 N 0.0933(5) 0.3305(3) 0.1546(5) 0.0388(11) Uani 1 1 d . B .
N2 N 0.3013(4) 0.2499(2) 0.1708(5) 0.0336(11) Uani 1 1 d . B .
N3 N 0.2950(5) 0.2746(3) -0.2082(5) 0.0369(11) Uani 1 1 d . . .
N4 N 0.1188(5) 0.1902(2) -0.2061(5) 0.0361(11) Uani 1 1 d . . .
C1 C 0.1669(6) 0.3715(3) 0.2214(5) 0.0324(12) Uani 1 1 d . . .
C2 C 0.2849(6) 0.3260(3) 0.2291(5) 0.0335(13) Uani 1 1 d . B .
C3 C 0.3714(6) 0.3595(3) 0.2860(6) 0.0421(14) Uani 1 1 d . . .
H3 H 0.4501 0.3295 0.2924 0.05 Uiso 1 1 calc R B .
C4 C 0.3450(7) 0.4354(4) 0.3332(7) 0.0484(16) Uani 1 1 d . B .
H4 H 0.4059 0.4577 0.371 0.058 Uiso 1 1 calc R . .
C5 C 0.2296(7) 0.4796(3) 0.3257(6) 0.0472(15) Uani 1 1 d . . .
H5 H 0.2116 0.5321 0.3586 0.057 Uiso 1 1 calc R B .
C6 C 0.1399(6) 0.4476(3) 0.2705(6) 0.0413(14) Uani 1 1 d . B .
H6 H 0.0603 0.4781 0.2666 0.05 Uiso 1 1 calc R . .
C7 C 0.0061(6) 0.3693(4) 0.0903(6) 0.0468(15) Uani 1 1 d . . .
H7A H 0.0305 0.3396 -0.0037 0.056 Uiso 1 1 calc R B .
H7B H 0.0344 0.4179 0.0816 0.056 Uiso 1 1 calc R . .
C8 C -0.1543(6) 0.3839(3) 0.1612(7) 0.0489(16) Uani 1 1 d . B .
C9 C -0.2053(8) 0.3107(5) 0.1521(12) 0.106(4) Uani 1 1 d . . .
H9A H -0.1745 0.2849 0.0558 0.16 Uiso 1 1 calc R B .
H9B H -0.3085 0.3204 0.1931 0.16 Uiso 1 1 calc R . .
H9C H -0.1659 0.2793 0.2017 0.16 Uiso 1 1 calc R . .
C10 C -0.2158(9) 0.4333(6) 0.0859(9) 0.099(3) Uani 1 1 d . . .
H10A H -0.186 0.408 -0.0106 0.149 Uiso 1 1 calc R B .
H10B H -0.1821 0.4805 0.092 0.149 Uiso 1 1 calc R . .
H10C H -0.319 0.4433 0.1277 0.149 Uiso 1 1 calc R . .
C11 C -0.1996(7) 0.4229(5) 0.3099(7) 0.067(2) Uani 1 1 d . . .
H11A H -0.3026 0.4311 0.353 0.101 Uiso 1 1 calc R B .
H11B H -0.1691 0.4709 0.3158 0.101 Uiso 1 1 calc R . .
H11C H -0.1567 0.3918 0.3574 0.101 Uiso 1 1 calc R . .
C12 C 0.4366(6) 0.1992(3) 0.1368(6) 0.0425(14) Uani 1 1 d . . .
H12A H 0.5104 0.2298 0.1283 0.051 Uiso 1 1 calc R B .
H12B H 0.4597 0.1666 0.0455 0.051 Uiso 1 1 calc R . .
C13 C 0.4464(6) 0.1487(3) 0.2374(6) 0.0433(14) Uani 1 1 d . B .
C14 C 0.3550(9) 0.0902(4) 0.2328(9) 0.080(2) Uani 1 1 d . . .
H14A H 0.3847 0.0612 0.1386 0.119 Uiso 1 1 calc R B .
H14B H 0.256 0.1151 0.2637 0.119 Uiso 1 1 calc R . .
H14C H 0.3655 0.0568 0.2929 0.119 Uiso 1 1 calc R . .
C15 C 0.6003(8) 0.1092(5) 0.1856(10) 0.088(3) Uani 1 1 d . . .
H15A H 0.6273 0.0804 0.0916 0.132 Uiso 1 1 calc R B .
H15B H 0.6121 0.0755 0.2449 0.132 Uiso 1 1 calc R . .
H15C H 0.6603 0.1463 0.1868 0.132 Uiso 1 1 calc R . .
C16 C 0.4011(10) 0.1928(4) 0.3814(7) 0.078(3) Uani 1 1 d . . .
H16A H 0.3025 0.2181 0.412 0.117 Uiso 1 1 calc R B .
H16B H 0.4607 0.2299 0.3848 0.117 Uiso 1 1 calc R . .
H16C H 0.4104 0.1591 0.4415 0.117 Uiso 1 1 calc R . .
C17 C 0.2065(5) 0.2950(3) -0.2792(5) 0.0335(13) Uani 1 1 d . B .
C18 C 0.1091(6) 0.2471(3) -0.2803(5) 0.0350(13) Uani 1 1 d . B .
C19 C 0.0152(6) 0.2600(3) -0.3440(6) 0.0452(15) Uani 1 1 d . . .
H19 H -0.0498 0.2278 -0.3452 0.054 Uiso 1 1 calc R B .
C20 C 0.0152(7) 0.3200(4) -0.4066(7) 0.0513(16) Uani 1 1 d . B .
H20 H -0.0496 0.3287 -0.4512 0.062 Uiso 1 1 calc R . .
C21 C 0.1075(7) 0.3669(3) -0.4050(6) 0.0476(16) Uani 1 1 d . . .
H21 H 0.106 0.4081 -0.4478 0.057 Uiso 1 1 calc R B .
C22 C 0.2041(6) 0.3546(3) -0.3407(6) 0.0396(14) Uani 1 1 d . B .
H22 H 0.268 0.3875 -0.3397 0.047 Uiso 1 1 calc R . .
C23 C 0.3676(6) 0.3292(3) -0.1547(6) 0.0425(15) Uani 1 1 d . B .
H23A H 0.356 0.3246 -0.0601 0.051 Uiso 1 1 calc R . .
H23B H 0.3176 0.3798 -0.1485 0.051 Uiso 1 1 calc R . .
C24 C 0.5258(7) 0.3245(4) -0.2342(7) 0.0575(18) Uani 1 1 d . . .
C25 C 0.5510(8) 0.3429(5) -0.3754(7) 0.076(2) Uani 1 1 d . B .
H25A H 0.498 0.3929 -0.3639 0.114 Uiso 1 1 calc R . .
H25B H 0.5193 0.3062 -0.4302 0.114 Uiso 1 1 calc R . .
H25C H 0.6518 0.3413 -0.4223 0.114 Uiso 1 1 calc R . .
C26 C 0.5721(9) 0.3830(6) -0.1478(9) 0.087(3) Uani 1 1 d . B .
H26A H 0.5563 0.3713 -0.0576 0.13 Uiso 1 1 calc R . .
H26B H 0.5171 0.4324 -0.1364 0.13 Uiso 1 1 calc R . .
H26C H 0.6726 0.3826 -0.194 0.13 Uiso 1 1 calc R . .
C27 C 0.6060(8) 0.2480(5) -0.2496(12) 0.100(3) Uani 1 1 d . B .
H27A H 0.5886 0.2368 -0.1588 0.15 Uiso 1 1 calc R . .
H27B H 0.7071 0.246 -0.2956 0.15 Uiso 1 1 calc R . .
H27C H 0.5748 0.211 -0.3043 0.15 Uiso 1 1 calc R . .
C28 C 0.0043(6) 0.1485(3) -0.1684(6) 0.0438(15) Uani 1 1 d . B .
H28A H -0.0818 0.1795 -0.168 0.053 Uiso 1 1 calc R . .
H28B H -0.0136 0.1429 -0.0732 0.053 Uiso 1 1 calc R . .
C29 C 0.0243(6) 0.0700(3) -0.2580(6) 0.0439(15) Uani 1 1 d . . .
C30 C 0.1237(9) 0.0136(4) -0.2248(10) 0.081(3) Uani 1 1 d . B .
H30A H 0.0858 0.0142 -0.1267 0.121 Uiso 1 1 calc R . .
H30B H 0.217 0.0271 -0.249 0.121 Uiso 1 1 calc R . .
H30C H 0.1318 -0.0364 -0.2776 0.121 Uiso 1 1 calc R . .
C31 C -0.1195(8) 0.0477(4) -0.2199(9) 0.076(2) Uani 1 1 d . B .
H31A H -0.1568 0.0484 -0.1217 0.114 Uiso 1 1 calc R . .
H31B H -0.11 -0.0026 -0.2723 0.114 Uiso 1 1 calc R . .
H31C H -0.1843 0.083 -0.2413 0.114 Uiso 1 1 calc R . .
C32 C 0.0842(10) 0.0699(4) -0.4077(7) 0.076(2) Uani 1 1 d . B .
H32A H 0.0209 0.1059 -0.4295 0.114 Uiso 1 1 calc R . .
H32B H 0.094 0.0199 -0.4615 0.114 Uiso 1 1 calc R . .
H32C H 0.177 0.084 -0.43 0.114 Uiso 1 1 calc R . .
C1A C 0.3972(3) 0.10933(13) -0.2014(3) 0.0502(6) Uani 0.5 1 d P A 1
H1A1 H 0.4714 0.1202 -0.165 0.06 Uiso 0.5 1 calc PR A 1
H1A2 H 0.3561 0.0695 -0.1593 0.06 Uiso 0.5 1 calc PR A 1
C2A C 0.0517(3) 0.16942(16) 0.1890(3) 0.0568(7) Uani 0.5 1 d P B 1
H2A1 H -0.0158 0.1634 0.1417 0.068 Uiso 0.5 1 calc PR B 1
H2A2 H 0.1135 0.12 0.1674 0.068 Uiso 0.5 1 calc PR B 1

loop_
_atom_site_aniso_label
_atom_site_aniso_U_11
_atom_site_aniso_U_22
_atom_site_aniso_U_33
_atom_site_aniso_U_23
_atom_site_aniso_U_13
_atom_site_aniso_U_12
Cl1 0.0510(14) 0.0368(14) 0.0605(16) 0.0061(12) -0.0217(12) -0.0019(11)
Cl2 0.0603(16) 0.0559(17) 0.0629(17) 0.0282(14) -0.0197(13) -0.0298(13)
Cl3 0.065(2) 0.0446(18) 0.0380(17) 0.0003(14) -0.0132(15) 0.0102(15)
Cl4 0.074(2) 0.061(2) 0.0342(16) 0.0141(15) -0.0144(15) -0.0271(17)
Si1 0.0451(9) 0.0278(9) 0.0333(9) 0.0077(7) -0.0144(7) -0.0060(7)
Si2 0.0465(9) 0.0292(9) 0.0320(8) 0.0075(7) -0.0130(7) -0.0149(7)
N1 0.043(3) 0.030(3) 0.047(3) 0.008(2) -0.021(2) -0.002(2)
N2 0.035(2) 0.027(3) 0.040(3) 0.006(2) -0.016(2) -0.0022(19)
N3 0.045(3) 0.035(3) 0.037(3) 0.012(2) -0.017(2) -0.019(2)
N4 0.042(3) 0.031(3) 0.037(3) 0.012(2) -0.012(2) -0.015(2)
C1 0.038(3) 0.029(3) 0.030(3) 0.008(2) -0.011(2) -0.008(2)
C2 0.037(3) 0.030(3) 0.031(3) 0.011(2) -0.008(2) -0.006(2)
C3 0.034(3) 0.040(4) 0.052(4) 0.018(3) -0.012(3) -0.007(3)
C4 0.048(4) 0.044(4) 0.057(4) 0.010(3) -0.021(3) -0.017(3)
C5 0.057(4) 0.031(3) 0.051(4) 0.009(3) -0.014(3) -0.016(3)
C6 0.040(3) 0.034(3) 0.045(3) 0.009(3) -0.011(3) -0.001(3)
C7 0.054(4) 0.045(4) 0.039(3) 0.003(3) -0.020(3) 0.004(3)
C8 0.042(3) 0.043(4) 0.057(4) -0.004(3) -0.023(3) 0.006(3)
C9 0.053(5) 0.056(5) 0.185(11) -0.023(6) -0.036(6) -0.004(4)
C10 0.074(6) 0.131(9) 0.084(6) 0.011(6) -0.041(5) 0.032(5)
C11 0.053(4) 0.075(5) 0.057(4) 0.002(4) -0.006(3) -0.010(4)
C12 0.044(3) 0.035(3) 0.038(3) 0.006(3) -0.006(3) 0.002(3)
C13 0.041(3) 0.038(3) 0.046(4) 0.009(3) -0.014(3) 0.001(3)
C14 0.104(6) 0.056(5) 0.106(7) 0.042(5) -0.056(6) -0.033(5)
C15 0.058(5) 0.080(6) 0.118(7) 0.044(6) -0.021(5) 0.012(4)
C16 0.128(7) 0.054(5) 0.047(4) 0.011(4) -0.037(5) 0.013(5)
C17 0.036(3) 0.028(3) 0.030(3) 0.004(2) -0.005(2) -0.006(2)
C18 0.038(3) 0.025(3) 0.036(3) 0.004(2) -0.006(3) -0.008(2)
C19 0.050(4) 0.033(3) 0.060(4) 0.014(3) -0.026(3) -0.010(3)
C20 0.045(4) 0.047(4) 0.061(4) 0.009(3) -0.024(3) 0.002(3)
C21 0.055(4) 0.034(3) 0.045(4) 0.011(3) -0.010(3) 0.001(3)
C22 0.045(3) 0.029(3) 0.038(3) 0.009(3) -0.006(3) -0.008(3)
C23 0.058(4) 0.044(4) 0.036(3) 0.014(3) -0.020(3) -0.031(3)
C24 0.057(4) 0.069(5) 0.064(4) 0.034(4) -0.027(4) -0.035(4)
C25 0.061(5) 0.119(7) 0.055(5) 0.029(5) -0.015(4) -0.052(5)
C26 0.086(6) 0.131(8) 0.082(6) 0.053(6) -0.048(5) -0.073(6)
C27 0.047(4) 0.097(7) 0.164(10) 0.061(7) -0.028(5) -0.029(5)
C28 0.050(4) 0.036(3) 0.046(4) 0.010(3) -0.013(3) -0.020(3)
C29 0.050(4) 0.030(3) 0.059(4) 0.012(3) -0.023(3) -0.019(3)
C30 0.103(6) 0.035(4) 0.131(8) 0.020(4) -0.074(6) -0.022(4)
C31 0.070(5) 0.053(5) 0.104(6) 0.007(4) -0.029(5) -0.033(4)
C32 0.119(7) 0.050(5) 0.052(5) -0.004(4) -0.026(4) -0.030(4)
C1A 0.0510(14) 0.0368(14) 0.0605(16) 0.0061(12) -0.0217(12) -0.0019(11)
C2A 0.0603(16) 0.0559(17) 0.0629(17) 0.0282(14) -0.0197(13) -0.0298(13)

loop_
_atom_type_symbol
_atom_type_description
_atom_type_scat_dispersion_real
_atom_type_scat_dispersion_imag
_atom_type_scat_source
C C 0.0033 0.0016 'International Tables Vol C Tables 4.2.6.8 and 6.1.1.4'
H H 0 0 'International Tables Vol C Tables 4.2.6.8 and 6.1.1.4'
Cl Cl 0.1484 0.1585 'International Tables Vol C Tables 4.2.6.8 and 6.1.1.4'
N N 0.0061 0.0033 'International Tables Vol C Tables 4.2.6.8 and 6.1.1.4'
Si Si 0.0817 0.0704 'International Tables Vol C Tables 4.2.6.8 and 6.1.1.4'

loop_
_geom_angle_atom_site_label_1
_geom_angle_atom_site_label_2
_geom_angle_atom_site_label_3
_geom_angle
_geom_angle_site_symmetry_1
_geom_angle_site_symmetry_3
_geom_angle_publ_flag
Cl3 Cl1 Si2 118.22(18) . . ?
Cl4 Cl2 Si1 120.6(2) . . ?
N1 Si1 N2 93.9(2) . +. ?
N1 Si1 Cl2 114.9(2) . . ?
N2 Si1 Cl2 112.46(18) . . ?
N1 Si1 Si2 109.47(17) . . ?
N2 Si1 Si2 116.57(17) . . ?
Cl2 Si1 Si2 109.00(11) . . ?
N3 Si2 N4 94.3(2) . . ?
N3 Si2 Cl1 114.98(19) . . ?
N4 Si2 Cl1 111.90(19) . . ?
N3 Si2 Si1 108.77(17) . . ?
N4 Si2 Si1 117.20(17) . . ?
Cl1 Si2 Si1 109.17(11) . . ?
C1 N1 C7 119.3(5) . . ?
C1 N1 Si1 110.5(3) . . ?
C7 N1 Si1 125.4(4) . . ?
C2 N2 C12 119.7(5) . . ?
C2 N2 Si1 109.7(3) . . ?
C12 N2 Si1 127.6(4) . . ?
C17 N3 C23 121.0(4) . . ?
C17 N3 Si2 110.0(3) . . ?
C23 N3 Si2 123.9(4) . . ?
C18 N4 C28 119.4(5) . . ?
C18 N4 Si2 109.5(3) . . ?
C28 N4 Si2 128.8(4) . . ?
C6 C1 N1 127.4(5) . . ?
C6 C1 C2 119.9(5) . . ?
N1 C1 C2 112.6(5) . . ?
C3 C2 N2 127.7(5) . . ?
C3 C2 C1 118.9(5) . . ?
N2 C2 C1 113.4(5) . . ?
C4 C3 C2 120.9(5) . . ?
C3 C4 C5 120.1(6) . . ?
C4 C5 C6 120.4(6) . . ?
C1 C6 C5 119.8(5) . . ?
N1 C7 C8 118.2(5) . . ?
C11 C8 C9 109.4(7) . . ?
C11 C8 C10 109.6(6) . . ?
C9 C8 C10 110.0(7) . . ?
C11 C8 C7 111.2(5) . . ?
C9 C8 C7 109.6(5) . . ?
C10 C8 C7 107.1(6) . . ?
N2 C12 C13 117.5(5) . . ?
C16 C13 C14 109.3(6) . . ?
C16 C13 C15 110.9(7) . . ?
C14 C13 C15 108.7(6) . . ?
C16 C13 C12 111.9(5) . . ?
C14 C13 C12 109.8(5) . . ?
C15 C13 C12 106.1(5) . . ?
C22 C17 N3 127.6(5) . . ?
C22 C17 C18 119.3(5) . . ?
N3 C17 C18 113.0(4) . . ?
C19 C18 C17 120.1(5) . . ?
C19 C18 N4 126.8(5) . . ?
C17 C18 N4 113.1(5) . . ?
C18 C19 C20 119.7(6) . . ?
C21 C20 C19 120.7(6) . . ?
C20 C21 C22 120.4(6) . . ?
C17 C22 C21 119.8(5) . . ?
N3 C23 C24 118.4(5) . . ?
C27 C24 C26 110.3(7) . . ?
C27 C24 C25 110.3(7) . . ?
C26 C24 C25 109.3(6) . . ?
C27 C24 C23 109.8(5) . . ?
C26 C24 C23 105.9(6) . . ?
C25 C24 C23 111.1(5) . . ?
N4 C28 C29 118.2(5) . . ?
C32 C29 C31 110.9(6) . . ?
C32 C29 C30 109.1(6) . . ?
C31 C29 C30 108.4(6) . . ?
C32 C29 C28 111.4(5) . . ?
C31 C29 C28 107.4(5) . . ?
C30 C29 C28 109.6(5) . . ?

loop_
_geom_bond_atom_site_label_1
_geom_bond_atom_site_label_2
_geom_bond_distance
_geom_bond_site_symmetry_2
_geom_bond_publ_flag
Cl1 Cl3 1.673(4) . ?
Cl1 Si2 1.980(3) . ?
Cl2 Cl4 1.625(4) . ?
Cl2 Si1 1.985(3) . ?
Si1 N1 1.720(5) . ?
Si1 N2 1.727(5) . ?
Si1 Si2 2.362(2) . ?
Si2 N3 1.727(4) . ?
Si2 N4 1.728(5) . ?
N1 C1 1.407(7) . ?
N1 C7 1.480(7) . ?
N2 C2 1.410(7) . ?
N2 C12 1.470(7) . ?
N3 C17 1.415(7) . ?
N3 C23 1.479(7) . ?
N4 C18 1.427(7) . ?
N4 C28 1.465(7) . ?
C1 C6 1.379(8) . ?
C1 C2 1.420(7) . ?
C2 C3 1.384(8) . ?
C3 C4 1.374(9) . ?
C4 C5 1.385(9) . ?
C5 C6 1.389(9) . ?
C7 C8 1.529(8) . ?
C8 C11 1.511(9) . ?
C8 C9 1.514(10) . ?
C8 C10 1.518(10) . ?
C12 C13 1.549(8) . ?
C13 C16 1.496(9) . ?
C13 C14 1.525(10) . ?
C13 C15 1.525(9) . ?
C17 C22 1.372(8) . ?
C17 C18 1.419(8) . ?
C18 C19 1.370(8) . ?
C19 C20 1.384(9) . ?
C20 C21 1.366(9) . ?
C21 C22 1.396(8) . ?
C23 C24 1.541(9) . ?
C24 C27 1.501(11) . ?
C24 C26 1.530(11) . ?
C24 C25 1.536(9) . ?
C28 C29 1.551(8) . ?
C29 C32 1.498(9) . ?
C29 C31 1.522(9) . ?
C29 C30 1.532(9) . ?

loop_
_geom_torsion_atom_site_label_1
_geom_torsion_atom_site_label_2
_geom_torsion_atom_site_label_3
_geom_torsion_atom_site_label_4
_geom_torsion
_geom_torsion_site_symmetry_1
_geom_torsion_site_symmetry_2
_geom_torsion_site_symmetry_3
_geom_torsion_site_symmetry_4
_geom_torsion_publ_flag
Cl4 Cl2 Si1 N1 -45.8(3) . . . . ?
Cl4 Cl2 Si1 N2 60.1(3) . . . . ?
Cl4 Cl2 Si1 Si2 -169.0(2) . . . . ?
Cl3 Cl1 Si2 N3 -53.5(3) . . . . ?
Cl3 Cl1 Si2 N4 52.6(3) . . . . ?
Cl3 Cl1 Si2 Si1 -176.04(19) . . . . ?
N1 Si1 Si2 N3 32.2(3) . . . . ?
N2 Si1 Si2 N3 -72.8(3) . . . . ?
Cl2 Si1 Si2 N3 158.61(19) . . . . ?
N1 Si1 Si2 N4 -73.1(3) . . . . ?
N2 Si1 Si2 N4 -178.1(2) . . . . ?
Cl2 Si1 Si2 N4 53.3(2) . . . . ?
N1 Si1 Si2 Cl1 158.4(2) . . . . ?
N2 Si1 Si2 Cl1 53.4(2) . . . . ?
Cl2 Si1 Si2 Cl1 -75.20(15) . . . . ?
N2 Si1 N1 C1 0.8(4) . . . . ?
Cl2 Si1 N1 C1 117.8(3) . . . . ?
Si2 Si1 N1 C1 -119.2(3) . . . . ?
N2 Si1 N1 C7 155.5(5) . . . . ?
Cl2 Si1 N1 C7 -87.5(5) . . . . ?
Si2 Si1 N1 C7 35.5(5) . . . . ?
N1 Si1 N2 C2 -1.4(4) . . . . ?
Cl2 Si1 N2 C2 -120.4(3) . . . . ?
Si2 Si1 N2 C2 112.7(3) . . . . ?
N1 Si1 N2 C12 -161.3(5) . . . . ?
Cl2 Si1 N2 C12 79.6(5) . . . . ?
Si2 Si1 N2 C12 -47.3(5) . . . . ?
N4 Si2 N3 C17 3.3(4) . . . . ?
Cl1 Si2 N3 C17 119.9(3) . . . . ?
Si1 Si2 N3 C17 -117.3(3) . . . . ?
N4 Si2 N3 C23 158.0(5) . . . . ?
Cl1 Si2 N3 C23 -85.4(5) . . . . ?
Si1 Si2 N3 C23 37.4(5) . . . . ?
N3 Si2 N4 C18 -2.3(4) . . . . ?
Cl1 Si2 N4 C18 -121.5(3) . . . . ?
Si1 Si2 N4 C18 111.3(3) . . . . ?
N3 Si2 N4 C28 -164.4(5) . . . . ?
Cl1 Si2 N4 C28 76.5(5) . . . . ?
Si1 Si2 N4 C28 -50.7(5) . . . . ?
C7 N1 C1 C6 20.1(8) . . . . ?
Si1 N1 C1 C6 176.6(5) . . . . ?
C7 N1 C1 C2 -156.4(5) . . . . ?
Si1 N1 C1 C2 0.1(6) . . . . ?
C12 N2 C2 C3 -14.2(8) . . . . ?
Si1 N2 C2 C3 -176.0(5) . . . . ?
C12 N2 C2 C1 163.4(5) . . . . ?
Si1 N2 C2 C1 1.7(5) . . . . ?
C6 C1 C2 C3 -0.2(8) . . . . ?
N1 C1 C2 C3 176.7(5) . . . . ?
C6 C1 C2 N2 -178.0(5) . . . . ?
N1 C1 C2 N2 -1.1(6) . . . . ?
N2 C2 C3 C4 176.9(5) . . . . ?
C1 C2 C3 C4 -0.6(8) . . . . ?
C2 C3 C4 C5 0.7(9) . . . . ?
C3 C4 C5 C6 -0.1(9) . . . . ?
N1 C1 C6 C5 -175.5(5) . . . . ?
C2 C1 C6 C5 0.8(8) . . . . ?
C4 C5 C6 C1 -0.7(9) . . . . ?
C1 N1 C7 C8 -106.3(6) . . . . ?
Si1 N1 C7 C8 101.0(6) . . . . ?
N1 C7 C8 C11 52.4(8) . . . . ?
N1 C7 C8 C9 -68.6(8) . . . . ?
N1 C7 C8 C10 172.1(6) . . . . ?
C2 N2 C12 C13 101.2(6) . . . . ?
Si1 N2 C12 C13 -100.6(6) . . . . ?
N2 C12 C13 C16 -52.9(8) . . . . ?
N2 C12 C13 C14 68.7(7) . . . . ?
N2 C12 C13 C15 -174.0(6) . . . . ?
C23 N3 C17 C22 19.4(8) . . . . ?
Si2 N3 C17 C22 175.0(5) . . . . ?
C23 N3 C17 C18 -159.0(5) . . . . ?
Si2 N3 C17 C18 -3.5(5) . . . . ?
C22 C17 C18 C19 0.9(8) . . . . ?
N3 C17 C18 C19 179.4(5) . . . . ?
C22 C17 C18 N4 -176.8(5) . . . . ?
N3 C17 C18 N4 1.8(6) . . . . ?
C28 N4 C18 C19 -12.7(8) . . . . ?
Si2 N4 C18 C19 -176.7(5) . . . . ?
C28 N4 C18 C17 164.7(5) . . . . ?
Si2 N4 C18 C17 0.7(6) . . . . ?
C17 C18 C19 C20 -0.3(9) . . . . ?
N4 C18 C19 C20 177.0(5) . . . . ?
C18 C19 C20 C21 -0.3(9) . . . . ?
C19 C20 C21 C22 0.4(9) . . . . ?
N3 C17 C22 C21 -179.1(5) . . . . ?
C18 C17 C22 C21 -0.8(8) . . . . ?
C20 C21 C22 C17 0.1(9) . . . . ?
C17 N3 C23 C24 -102.8(6) . . . . ?
Si2 N3 C23 C24 105.1(5) . . . . ?
N3 C23 C24 C27 -56.2(8) . . . . ?
N3 C23 C24 C26 -175.2(6) . . . . ?
N3 C23 C24 C25 66.2(8) . . . . ?
C18 N4 C28 C29 99.8(6) . . . . ?
Si2 N4 C28 C29 -99.7(6) . . . . ?
N4 C28 C29 C32 -44.6(8) . . . . ?
N4 C28 C29 C31 -166.2(6) . . . . ?
N4 C28 C29 C30 76.3(7) . . . . ?
